data_1529048
loop_
_publ_author_name
'Yucesan, G.'
'Golub, V.'
'O'Connor, C.J.O.'
'Zubieta, J.'

_publ_section_title
;
 Hydrothermal synthesis and structure of a thee-dimensional trimetallic
 oxide, Na2 [Cu V2 O2 (H2 O)2 (O3 P C H2 P O3)2]
;
_journal_name_full 'Inorganica Chimica Acta'
_journal_page_first 1637
_journal_page_last 1642
_journal_volume 359
_journal_year 2006
_chemical_formula_sum 'C2 H4 Cu0.823 Na2 O16 P4 V2'
_chemical_name_systematic 'Na2 (Cu V2 O2 (H2 O)2 (O3 P C H2 P O3)2)'
_space_group_IT_number 14
_symmetry_space_group_name_Hall '-P 2ybc'
_symmetry_space_group_name_H-M 'P 1 21/c 1'
_cell_angle_alpha 90
_cell_angle_beta 102.364
_cell_angle_gamma 90
_cell_formula_units_Z 2
_cell_length_a 6.2847
_cell_length_b 10.8944
_cell_length_c 11.178
_cell_volume 747.585
_citation_journal_id_ASTM ICHAA3
_cod_data_source_file Yucesan_ICHAA3_2006_768.cif
_cod_data_source_block C2Cu0.823H4Na2O16P4V2
_cod_original_cell_volume 747.5853
_cod_original_formula_sum 'C2 Cu0.823 H4 Na2 O16 P4 V2'
_cod_database_code 1529048

loop_
_symmetry_equiv_pos_as_xyz
x,y,z
-x,y+1/2,-z+1/2
-x,-y,-z
x,-y-1/2,z-1/2

loop_
_atom_site_label
_atom_site_type_symbol
_atom_site_fract_x
_atom_site_fract_y
_atom_site_fract_z
_atom_site_occupancy
_atom_site_U_iso_or_equiv
Na1 Na+1 0.011 0.59676 -0.17529 1 0.0
O2 O-2 -0.2821 0.6132 -0.0637 0.276 0.0
H2 H+1 0.323 0.665 0.26 1 0.0
Cu1 Cu+2 0.5 0.5 0 0.823 0.0
C1 C-4 0.4218 0.7157 0.229 1 0.0
H1 H+1 0.44 0.791 0.276 1 0.0
O3 O-2 -0.1736 0.9851 0.1245 1 0.0
P2 P+5 0.68284 0.64191 0.24825 1 0.0
O9 O-2 0.1034 0.8187 0.058 1 0.0
V2 V+4 -0.2023 0.8514 0.0587 0.195 0.0
O8 O-2 -0.1658 0.7351 0.2046 1 0.0
O7 O-2 -0.5182 0.8329 0.0265 1 0.0
P1 P+5 0.317 0.75113 0.07095 1 0.0
O1 O-2 -0.2325 0.6569 -0.037 0.724 0.0
O6 O-2 0.2872 0.6284 0.0015 1 0.0
V1 V+4 -0.20881 0.79328 0.03098 0.805 0.0
O5 O-2 -0.2316 0.894 -0.1192 1 0.0
O4 O-2 0.6553 0.526 0.1682 1 0.0
